data_7109723
loop_
_publ_author_name
'Manas K. Ghorai'
'Ranadeep Talukdar'
'Deo Prakash Tiwari'

_publ_section_title
;
 An efficient synthetic route to carbocyclic enaminonitriles via Lewis
 acid catalysed domino-ring-opening-cyclisation (DROC) of donor-acceptor
 cyclopropanes with malononitrile
;
_journal_name_full Chem.Commun.
_journal_page_first 8205
_journal_paper_doi 10.1039/c3cc44533j
_journal_volume 49
_journal_year 2013
_chemical_formula_moiety 'C16 H16 N2 O4'
_chemical_formula_sum 'C16 H16 N2 O4'
_chemical_formula_weight 300.31
_chemical_name_systematic
;
 ?
;
_space_group_IT_number 2
_symmetry_cell_setting triclinic
_symmetry_space_group_name_Hall '-P 1'
_symmetry_space_group_name_H-M 'P -1'
_atom_sites_solution_hydrogens geom
_atom_sites_solution_primary direct
_atom_sites_solution_secondary difmap
_audit_creation_method SHELXL-97
_cell_angle_alpha 96.580(2)
_cell_angle_beta 101.994(2)
_cell_angle_gamma 100.214(2)
_cell_formula_units_Z 2
_cell_length_a 7.9815(8)
_cell_length_b 9.9504(10)
_cell_length_c 10.0645(10)
_cell_measurement_temperature 293(2)
_cell_volume 759.89(13)
_computing_cell_refinement 'Bruker SMART'
_computing_data_collection 'Bruker SMART'
_computing_data_reduction 'Bruker SAINT'
_computing_molecular_graphics 'Bruker SHELXTL'
_computing_publication_material 'Bruker SHELXTL'
_computing_structure_refinement 'Bruker SHELXTL'
_computing_structure_solution 'Bruker SHELXTL'
_diffrn_ambient_temperature 293(2)
_diffrn_measured_fraction_theta_full 0.975
_diffrn_measured_fraction_theta_max 0.975
_diffrn_radiation_monochromator graphite
_diffrn_radiation_source 'fine-focus sealed tube'
_diffrn_radiation_type MoK\a
_diffrn_radiation_wavelength 0.71073
_diffrn_reflns_av_R_equivalents 0.0190
_diffrn_reflns_av_sigmaI/netI 0.0385
_diffrn_reflns_limit_h_max 8
_diffrn_reflns_limit_h_min -9
_diffrn_reflns_limit_k_max 11
_diffrn_reflns_limit_k_min -11
_diffrn_reflns_limit_l_max 11
_diffrn_reflns_limit_l_min -5
_diffrn_reflns_number 3962
_diffrn_reflns_theta_full 25.02
_diffrn_reflns_theta_max 25.02
_diffrn_reflns_theta_min 4.19
_exptl_absorpt_coefficient_mu 0.096
_exptl_absorpt_correction_T_max 1
_exptl_absorpt_correction_T_min 0.56258
_exptl_absorpt_correction_type empirical
_exptl_absorpt_process_details SADABS
_exptl_crystal_colour colourless
_exptl_crystal_density_diffrn 1.312
_exptl_crystal_density_method 'not measured'
_exptl_crystal_description block
_exptl_crystal_F_000 316
_exptl_crystal_size_max 0.008
_exptl_crystal_size_mid 0.006
_exptl_crystal_size_min 0.002
_refine_diff_density_max 0.269
_refine_diff_density_min -0.263
_refine_diff_density_rms 0.053
_refine_ls_extinction_method none
_refine_ls_goodness_of_fit_ref 1.035
_refine_ls_hydrogen_treatment constr
_refine_ls_matrix_type full
_refine_ls_number_parameters 201
_refine_ls_number_reflns 2615
_refine_ls_number_restraints 0
_refine_ls_restrained_S_all 1.035
_refine_ls_R_factor_all 0.0572
_refine_ls_R_factor_gt 0.0470
_refine_ls_shift/su_max 0.001
_refine_ls_shift/su_mean 0.000
_refine_ls_structure_factor_coef Fsqd
_refine_ls_weighting_details 'calc w=1/[\s^2^(Fo^2^)+(0.0703P)^2^+0.3827P] where P=(Fo^2^+2Fc^2^)/3'
_refine_ls_weighting_scheme calc
_refine_ls_wR_factor_gt 0.1192
_refine_ls_wR_factor_ref 0.1344
_reflns_number_gt 2175
_reflns_number_total 2615
_reflns_threshold_expression >2sigma(I)
_cod_data_source_file c3cc44533j.txt
_cod_data_source_block 3a
_cod_database_code 7109723

loop_
_symmetry_equiv_pos_as_xyz
'x, y, z'
'-x, -y, -z'

loop_
_atom_site_label
_atom_site_type_symbol
_atom_site_fract_x
_atom_site_fract_y
_atom_site_fract_z
_atom_site_U_iso_or_equiv
_atom_site_adp_type
_atom_site_occupancy
_atom_site_symmetry_multiplicity
_atom_site_calc_flag
_atom_site_refinement_flags
O1 O 0.20466(19) 0.42118(14) 0.48698(16) 0.0287(4) Uani 1 1 d .
O2 O 0.07220(18) 0.23538(14) 0.56086(14) 0.0231(4) Uani 1 1 d .
O3 O 0.3167(2) 0.00085(14) 0.56671(15) 0.0291(4) Uani 1 1 d .
O4 O 0.45991(19) 0.20690(14) 0.68870(14) 0.0254(4) Uani 1 1 d .
N1 N 0.1550(2) 0.12354(19) -0.03553(19) 0.0311(5) Uani 1 1 d .
N2 N 0.0896(2) 0.02030(17) 0.30615(17) 0.0230(4) Uani 1 1 d .
H2A H 0.0320 -0.0195 0.2251 0.028 Uiso 1 1 calc R
H2B H 0.0630 -0.0100 0.3773 0.028 Uiso 1 1 calc R
C1 C 0.6183(3) 0.4598(2) 0.1572(2) 0.0256(5) Uani 1 1 d .
H1 H 0.5512 0.5270 0.1606 0.031 Uiso 1 1 calc R
C2 C 0.7585(3) 0.4783(2) 0.0940(2) 0.0314(5) Uani 1 1 d .
H2 H 0.7845 0.5578 0.0555 0.038 Uiso 1 1 calc R
C3 C 0.8591(3) 0.3790(2) 0.0882(2) 0.0301(5) Uani 1 1 d .
H3 H 0.9526 0.3913 0.0459 0.036 Uiso 1 1 calc R
C4 C 0.8196(3) 0.2613(2) 0.1460(2) 0.0278(5) Uani 1 1 d .
H4 H 0.8867 0.1941 0.1420 0.033 Uiso 1 1 calc R
C5 C 0.6818(3) 0.2427(2) 0.2093(2) 0.0236(5) Uani 1 1 d .
H5 H 0.6576 0.1633 0.2485 0.028 Uiso 1 1 calc R
C6 C 0.5781(3) 0.34125(19) 0.21544(19) 0.0198(4) Uani 1 1 d .
C7 C 0.4275(2) 0.3225(2) 0.2856(2) 0.0206(4) Uani 1 1 d .
H7 H 0.3752 0.4045 0.2832 0.025 Uiso 1 1 calc R
C8 C 0.2842(2) 0.19377(19) 0.2243(2) 0.0193(4) Uani 1 1 d .
C9 C 0.2210(2) 0.12969(19) 0.32161(19) 0.0186(4) Uani 1 1 d .
C10 C 0.3146(2) 0.21071(19) 0.46408(19) 0.0182(4) Uani 1 1 d .
C11 C 0.4795(2) 0.2983(2) 0.4361(2) 0.0197(4) Uani 1 1 d .
H11A H 0.5752 0.2495 0.4484 0.024 Uiso 1 1 calc R
H11B H 0.5156 0.3857 0.4982 0.024 Uiso 1 1 calc R
C12 C 0.2136(3) 0.1543(2) 0.0815(2) 0.0217(5) Uani 1 1 d .
C13 C 0.1933(3) 0.3039(2) 0.5059(2) 0.0200(4) Uani 1 1 d .
C14 C 0.3610(2) 0.12416(19) 0.5768(2) 0.0187(4) Uani 1 1 d .
C15 C -0.0553(3) 0.3146(2) 0.5932(2) 0.0280(5) Uani 1 1 d .
H15A H 0.0038 0.3949 0.6598 0.042 Uiso 1 1 calc R
H15B H -0.1394 0.2583 0.6302 0.042 Uiso 1 1 calc R
H15C H -0.1141 0.3428 0.5110 0.042 Uiso 1 1 calc R
C16 C 0.5139(3) 0.1416(2) 0.8080(2) 0.0298(5) Uani 1 1 d .
H16A H 0.4122 0.0955 0.8340 0.045 Uiso 1 1 calc R
H16B H 0.5834 0.2107 0.8829 0.045 Uiso 1 1 calc R
H16C H 0.5819 0.0754 0.7857 0.045 Uiso 1 1 calc R

loop_
_atom_site_aniso_label
_atom_site_aniso_U_11
_atom_site_aniso_U_22
_atom_site_aniso_U_33
_atom_site_aniso_U_23
_atom_site_aniso_U_13
_atom_site_aniso_U_12
O1 0.0294(8) 0.0193(8) 0.0389(9) 0.0059(6) 0.0107(7) 0.0047(6)
O2 0.0210(7) 0.0221(7) 0.0287(8) 0.0056(6) 0.0091(6) 0.0061(6)
O3 0.0366(9) 0.0204(8) 0.0259(8) 0.0056(6) -0.0001(7) 0.0020(6)
O4 0.0328(8) 0.0215(7) 0.0173(7) 0.0030(6) -0.0027(6) 0.0038(6)
N1 0.0276(10) 0.0366(11) 0.0243(11) 0.0025(8) 0.0057(8) -0.0046(8)
N2 0.0228(9) 0.0232(9) 0.0187(9) 0.0028(7) 0.0021(7) -0.0031(7)
C1 0.0277(11) 0.0223(11) 0.0263(11) 0.0057(9) 0.0054(9) 0.0038(8)
C2 0.0326(12) 0.0282(12) 0.0346(13) 0.0131(10) 0.0121(10) -0.0009(9)
C3 0.0229(11) 0.0372(13) 0.0296(12) 0.0072(10) 0.0088(9) 0.0004(9)
C4 0.0218(11) 0.0311(12) 0.0292(12) 0.0038(9) 0.0045(9) 0.0050(9)
C5 0.0256(11) 0.0223(10) 0.0227(11) 0.0058(8) 0.0056(9) 0.0030(8)
C6 0.0201(10) 0.0200(10) 0.0155(10) 0.0017(8) 0.0008(8) -0.0012(8)
C7 0.0182(10) 0.0189(10) 0.0231(10) 0.0015(8) 0.0041(8) 0.0020(8)
C8 0.0165(10) 0.0198(10) 0.0196(10) 0.0021(8) 0.0025(8) 0.0011(8)
C9 0.0166(10) 0.0180(10) 0.0197(10) 0.0005(8) 0.0018(8) 0.0045(7)
C10 0.0195(10) 0.0154(9) 0.0178(10) 0.0012(8) 0.0026(8) 0.0013(8)
C11 0.0174(10) 0.0191(10) 0.0202(10) 0.0016(8) 0.0026(8) 0.0001(8)
C12 0.0187(10) 0.0219(10) 0.0236(12) 0.0040(8) 0.0056(9) 0.0007(8)
C13 0.0189(10) 0.0208(10) 0.0173(10) 0.0004(8) 0.0005(8) 0.0020(8)
C14 0.0155(10) 0.0193(10) 0.0205(10) 0.0016(8) 0.0044(8) 0.0025(7)
C15 0.0229(11) 0.0274(11) 0.0359(12) 0.0038(9) 0.0102(9) 0.0076(9)
C16 0.0357(13) 0.0303(12) 0.0203(11) 0.0062(9) -0.0014(9) 0.0063(9)

loop_
_atom_type_symbol
_atom_type_description
_atom_type_scat_dispersion_real
_atom_type_scat_dispersion_imag
_atom_type_scat_source
C C 0.0033 0.0016 'International Tables Vol C Tables 4.2.6.8 and 6.1.1.4'
H H 0.0000 0.0000 'International Tables Vol C Tables 4.2.6.8 and 6.1.1.4'
N N 0.0061 0.0033 'International Tables Vol C Tables 4.2.6.8 and 6.1.1.4'
O O 0.0106 0.0060 'International Tables Vol C Tables 4.2.6.8 and 6.1.1.4'

loop_
_geom_angle_atom_site_label_1
_geom_angle_atom_site_label_2
_geom_angle_atom_site_label_3
_geom_angle
C13 O2 C15 114.16(15)
C14 O4 C16 116.44(15)
C2 C1 C6 120.44(19)
C3 C2 C1 120.3(2)
C4 C3 C2 119.4(2)
C5 C4 C3 120.6(2)
C4 C5 C6 120.87(19)
C1 C6 C5 118.40(19)
C1 C6 C7 120.23(18)
C5 C6 C7 121.36(17)
C6 C7 C8 114.89(16)
C6 C7 C11 113.96(16)
C8 C7 C11 100.64(15)
C9 C8 C12 123.79(18)
C9 C8 C7 113.00(17)
C12 C8 C7 122.93(17)
N2 C9 C8 129.56(18)
N2 C9 C10 121.11(17)
C8 C9 C10 109.13(16)
C14 C10 C9 115.93(15)
C14 C10 C13 109.15(15)
C9 C10 C13 106.67(15)
C14 C10 C11 111.67(15)
C9 C10 C11 102.56(15)
C13 C10 C11 110.60(15)
C10 C11 C7 105.78(15)
N1 C12 C8 179.1(2)
O1 C13 O2 125.04(18)
O1 C13 C10 123.57(18)
O2 C13 C10 111.35(16)
O3 C14 O4 124.99(18)
O3 C14 C10 126.00(17)
O4 C14 C10 109.01(15)

loop_
_geom_bond_atom_site_label_1
_geom_bond_atom_site_label_2
_geom_bond_distance
O1 C13 1.195(2)
O2 C13 1.334(2)
O2 C15 1.458(2)
O3 C14 1.201(2)
O4 C14 1.325(2)
O4 C16 1.453(2)
N1 C12 1.157(3)
N2 C9 1.341(2)
C1 C2 1.393(3)
C1 C6 1.393(3)
C2 C3 1.383(3)
C3 C4 1.382(3)
C4 C5 1.377(3)
C5 C6 1.396(3)
C6 C7 1.510(3)
C7 C8 1.528(3)
C7 C11 1.544(3)
C8 C9 1.361(3)
C8 C12 1.412(3)
C9 C10 1.530(3)
C10 C14 1.526(3)
C10 C13 1.540(3)
C10 C11 1.541(3)
